data_7027575
loop_
_publ_author_name
'Calderazzo, Fausto'
'D'Attoma, Michele'
'Marchetti, Fabio'
'Pampaloni, Guido'
'Troyanov, Sergei I.'

_publ_section_title
;
 Labile adducts of TiCl4 with thionyl chloride structurally characterized
 at low temperature: a comparison with the zirconium and hafnium
 analogues, [MCl4(SOCl2)]2
;
_journal_issue 14
_journal_name_full 'Journal of the Chemical Society, Dalton Transactions'
_journal_page_first 2275
_journal_paper_doi 10.1039/a904186i
_journal_year 1999
_chemical_formula_moiety Hf2(\m-Cl)2Cl6(SOCl2)2
_chemical_formula_sum 'Cl12 Hf2 O2 S2'
_chemical_formula_weight 878.50
_chemical_name_systematic
;
Di-\m-chlorotrichloro-bis-(thionyl chloride)dihafnium(iv)
;
_space_group_IT_number 14
_symmetry_cell_setting monoclinic
_symmetry_space_group_name_Hall '-P 2ybc'
_symmetry_space_group_name_H-M 'P 1 21/c 1'
_atom_sites_solution_hydrogens geom
_atom_sites_solution_primary direct
_atom_sites_solution_secondary difmap
_audit_creation_method SHELXL-97
_cell_angle_alpha 90.00
_cell_angle_beta 114.654(5)
_cell_angle_gamma 90.00
_cell_formula_units_Z 2
_cell_length_a 6.6876(5)
_cell_length_b 21.581(4)
_cell_length_c 7.2813(4)
_cell_measurement_reflns_used 25
_cell_measurement_temperature 293(2)
_cell_measurement_theta_max 25.0
_cell_measurement_theta_min 24.5
_cell_volume 955.1(2)
_computing_cell_refinement 'Siemens XSCANS'
_computing_data_collection 'Siemens XSCANS'
_computing_data_reduction 'Siemens SHELXTL'
_computing_molecular_graphics 'Siemens SHELXTL'
_computing_publication_material 'Siemens SHELXTL'
_computing_structure_refinement 'SHELXL-97 (Sheldrick, 1997)'
_computing_structure_solution 'SHELXS-97 (Sheldrick, 1990)'
_diffrn_ambient_temperature 293(2)
_diffrn_measured_fraction_theta_full 0.976
_diffrn_measured_fraction_theta_max 0.976
_diffrn_measurement_device_type 'Siemens P4'
_diffrn_measurement_method '\w/2\q scans'
_diffrn_radiation_monochromator graphite
_diffrn_radiation_source 'fine-focus sealed tube'
_diffrn_radiation_type MoK\a
_diffrn_radiation_wavelength 0.71073
_diffrn_reflns_av_R_equivalents 0.0249
_diffrn_reflns_av_sigmaI/netI 0.0435
_diffrn_reflns_limit_h_max 8
_diffrn_reflns_limit_h_min -9
_diffrn_reflns_limit_k_max 1
_diffrn_reflns_limit_k_min -30
_diffrn_reflns_limit_l_max 10
_diffrn_reflns_limit_l_min -1
_diffrn_reflns_number 3549
_diffrn_reflns_theta_full 30.00
_diffrn_reflns_theta_max 30.00
_diffrn_reflns_theta_min 3.22
_diffrn_standards_interval_count 97
_diffrn_standards_number 3
_exptl_absorpt_coefficient_mu 12.746
_exptl_absorpt_correction_T_max 0.3223
_exptl_absorpt_correction_T_min 0.0432
_exptl_absorpt_correction_type integration
_exptl_crystal_colour Colorless
_exptl_crystal_density_diffrn 3.055
_exptl_crystal_density_method 'not measured'
_exptl_crystal_description 'Plate (010)'
_exptl_crystal_F_000 792
_exptl_crystal_size_max '0.48 mm'
_exptl_crystal_size_mid '0.33 mm'
_exptl_crystal_size_min '0.09 mm'
_refine_diff_density_max 1.852
_refine_diff_density_min -3.901
_refine_diff_density_rms 0.321
_refine_ls_extinction_method none
_refine_ls_goodness_of_fit_ref 1.072
_refine_ls_hydrogen_treatment mixed
_refine_ls_matrix_type full
_refine_ls_number_parameters 82
_refine_ls_number_reflns 2797
_refine_ls_number_restraints 0
_refine_ls_restrained_S_all 1.072
_refine_ls_R_factor_all 0.0648
_refine_ls_R_factor_gt 0.0428
_refine_ls_shift/su_max 0.001
_refine_ls_shift/su_mean 0.000
_refine_ls_structure_factor_coef Fsqd
_refine_ls_weighting_details 'w=1/[\s^2^(Fo^2^)+(0.0614P)^2^+0.0000P] where P=(Fo^2^+2Fc^2^)/3'
_refine_ls_weighting_scheme calc
_refine_ls_wR_factor_gt 0.0998
_refine_ls_wR_factor_ref 0.1094
_reflns_number_gt 2159
_reflns_number_total 2797
_reflns_threshold_expression >2sigma(I)
_cod_data_source_file 904186Isup1.cif
_cod_data_source_block HfCl4SOCl2
_cod_depositor_comments
;
The following automatic conversions were performed:

'_symmetry_cell_setting' value 'Monoclinic' changed to 'monoclinic'
according to /home/saulius/struct/CIF-dictionaries/cif_core.dic
dictionary named 'cif_core.dic' version 2.4.2 from
2011-04-26.

'_exptl_absorpt_correction_type' value 'Integration'
changed to 'integration' according to
/home/saulius/struct/CIF-dictionaries/cif_core.dic dictionary named
'cif_core.dic' version 2.4.2 from 2011-04-26.

Automatic conversion script
Id: cif_fix_values 1891 2012-01-12 08:04:46Z andrius 

The following automatic conversions were performed:

'_refine_ls_weighting_scheme' value 'calc
w=1/[\s^2^(Fo^2^)+(0.0614P)^2^+0.0000P] where P=(Fo^2^+2Fc^2^)/3' was
changed to 'calc'. New tag '_refine_ls_weighting_details' was
created. The value of the new tag was set to
'w=1/[\s^2^(Fo^2^)+(0.0614P)^2^+0.0000P] where P=(Fo^2^+2Fc^2^)/3'.

Automatic conversion script
Id: cif_fix_values 3143 2015-03-26 13:38:13Z robertas 
;
_cod_original_sg_symbol_H-M P2(1)/c
_cod_database_code 7027575

loop_
_symmetry_equiv_pos_as_xyz
'x, y, z'
'-x, y+1/2, -z+1/2'
'-x, -y, -z'
'x, -y-1/2, z-1/2'

loop_
_atom_site_label
_atom_site_type_symbol
_atom_site_fract_x
_atom_site_fract_y
_atom_site_fract_z
_atom_site_U_iso_or_equiv
_atom_site_adp_type
_atom_site_occupancy
_atom_site_calc_flag
Hf Hf 0.50117(5) 0.424447(16) 0.15370(5) 0.02552(10) Uani 1 d
Cl1 Cl 0.7087(3) 0.47343(10) -0.0383(3) 0.0320(4) Uani 1 d
Cl2 Cl 0.6910(4) 0.33073(11) 0.1772(4) 0.0415(5) Uani 1 d
Cl3 Cl 0.2384(4) 0.38810(14) 0.2604(4) 0.0440(5) Uani 1 d
Cl4 Cl 0.7446(4) 0.46771(13) 0.4589(3) 0.0415(5) Uani 1 d
O O 0.2701(10) 0.3967(3) -0.1608(9) 0.0352(14) Uani 1 d
S S 0.1236(4) 0.35952(11) -0.3284(3) 0.0337(4) Uani 1 d
Cl5 Cl 0.2875(6) 0.28032(16) -0.3193(5) 0.0709(10) Uani 1 d
Cl6 Cl -0.1018(5) 0.32528(18) -0.2385(4) 0.0633(9) Uani 1 d

loop_
_atom_site_aniso_label
_atom_site_aniso_U_11
_atom_site_aniso_U_22
_atom_site_aniso_U_33
_atom_site_aniso_U_23
_atom_site_aniso_U_13
_atom_site_aniso_U_12
Hf 0.02602(15) 0.02321(15) 0.02676(15) 0.00228(14) 0.01042(11) -0.00082(14)
Cl1 0.0316(9) 0.0290(9) 0.0430(10) 0.0066(8) 0.0232(8) 0.0052(8)
Cl2 0.0415(11) 0.0287(10) 0.0500(12) 0.0027(9) 0.0147(9) 0.0090(9)
Cl3 0.0438(11) 0.0496(14) 0.0491(12) 0.0029(11) 0.0298(10) -0.0102(11)
Cl4 0.0395(11) 0.0443(13) 0.0318(9) -0.0069(9) 0.0060(8) -0.0026(10)
O 0.037(3) 0.034(3) 0.029(3) -0.005(3) 0.009(2) -0.009(3)
S 0.0390(10) 0.0307(10) 0.0239(8) 0.0012(8) 0.0057(7) -0.0028(9)
Cl5 0.101(2) 0.0465(16) 0.0526(15) -0.0130(14) 0.0190(16) 0.0196(18)
Cl6 0.0532(15) 0.074(2) 0.0558(15) 0.0071(15) 0.0159(12) -0.0250(16)

loop_
_atom_type_symbol
_atom_type_description
_atom_type_scat_dispersion_real
_atom_type_scat_dispersion_imag
_atom_type_scat_source
O O 0.0106 0.0060 'International Tables Vol C Tables 4.2.6.8 and 6.1.1.4'
S S 0.1246 0.1234 'International Tables Vol C Tables 4.2.6.8 and 6.1.1.4'
Cl Cl 0.1484 0.1585 'International Tables Vol C Tables 4.2.6.8 and 6.1.1.4'
Hf Hf -0.5830 6.1852 'International Tables Vol C Tables 4.2.6.8 and 6.1.1.4'

loop_
_exptl_crystal_face_index_h
_exptl_crystal_face_index_k
_exptl_crystal_face_index_l
_exptl_crystal_face_perp_dist
1.00 0.00 0.00 0.1700
0.00 1.00 0.00 0.0450
0.00 -1.00 0.00 0.0450
0.00 0.00 1.00 0.2250
1.00 0.00 -1.00 0.2250
-1.00 0.00 1.00 0.2250
-1.00 0.00 -4.00 0.2200
-6.00 0.00 1.00 0.1650

loop_
_geom_angle_atom_site_label_1
_geom_angle_atom_site_label_2
_geom_angle_atom_site_label_3
_geom_angle
_geom_angle_site_symmetry_1
_geom_angle_site_symmetry_3
O Hf Cl4 171.30(18) . .
O Hf Cl3 87.50(18) . .
Cl4 Hf Cl3 98.09(9) . .
O Hf Cl2 88.05(19) . .
Cl4 Hf Cl2 97.67(9) . .
Cl3 Hf Cl2 98.33(10) . .
O Hf Cl1 81.08(19) . 3_665
Cl4 Hf Cl1 92.13(8) . 3_665
Cl3 Hf Cl1 90.73(9) . 3_665
Cl2 Hf Cl1 165.54(8) . 3_665
O Hf Cl1 81.55(17) . .
Cl4 Hf Cl1 91.88(8) . .
Cl3 Hf Cl1 166.16(8) . .
Cl2 Hf Cl1 89.76(8) . .
Cl1 Hf Cl1 79.28(7) 3_665 .
Hf Cl1 Hf 100.72(7) 3_665 .
S O Hf 160.7(4) . .
O S Cl5 105.9(3) . .
O S Cl6 105.3(3) . .
Cl5 S Cl6 98.54(19) . .

loop_
_geom_bond_atom_site_label_1
_geom_bond_atom_site_label_2
_geom_bond_distance
_geom_bond_site_symmetry_2
Hf O 2.244(6) .
Hf Cl4 2.333(2) .
Hf Cl3 2.334(2) .
Hf Cl2 2.356(2) .
Hf Cl1 2.559(2) 3_665
Hf Cl1 2.572(2) .
Cl1 Hf 2.559(2) 3_665
O S 1.448(6) .
S Cl5 2.017(4) .
S Cl6 2.017(4) .
